data_7241760
loop_
_publ_author_name
'T\'omasson, Dan\'iel Arnar'
'Ghosh, Dipankar'
'Kurup, M. R. Prathapachandra'
'Mulvee, Matthew T.'
'Damodaran, Krishna K.'

_publ_section_title
;
 Evaluating the role of a urea-like motif in enhancing the thermal and
 mechanical strength of supramolecular gels
;
_journal_issue 3
_journal_name_full CrystEngComm
_journal_page_first 617
_journal_page_last 628
_journal_paper_doi 10.1039/D0CE01194K
_journal_volume 23
_journal_year 2021
_chemical_formula_moiety 'C18 H15 Cd Cl2 N5 O'
_chemical_formula_sum 'C18 H15 Cd Cl2 N5 O'
_chemical_formula_weight 500.65
_space_group_crystal_system monoclinic
_space_group_IT_number 14
_space_group_name_Hall '-P 2yn'
_space_group_name_H-M_alt 'P 1 21/n 1'
_atom_sites_solution_hydrogens geom
_audit_creation_date 2019-07-31
_audit_creation_method
;
Olex2 1.2
(compiled 2018.05.29 svn.r3508 for OlexSys, GUI svn.r5506)
;
_audit_update_record
;
2020-03-29 deposited with the CCDC.	2020-12-09 downloaded from the CCDC.
;
_cell_angle_alpha 90
_cell_angle_beta 93.220(2)
_cell_angle_gamma 90
_cell_formula_units_Z 4
_cell_length_a 8.1129(5)
_cell_length_b 14.5881(8)
_cell_length_c 15.9877(9)
_cell_measurement_reflns_used 9849
_cell_measurement_temperature 150(2)
_cell_measurement_theta_max 31.57
_cell_measurement_theta_min 2.88
_cell_volume 1889.19(19)
_computing_cell_refinement 'SAINT v8.37A (Bruker, 2015)'
_computing_data_collection 'SAINT v8.37A (Bruker, 2015)'
_computing_data_reduction 'SAINT v8.37A (Bruker, 2015)'
_computing_molecular_graphics 'Olex2 (Dolomanov et al., 2009)'
_computing_publication_material 'Olex2 (Dolomanov et al., 2009)'
_computing_structure_refinement 'XL (Sheldrick, 2008)'
_computing_structure_solution 'SHELXT 2014/5 (Sheldrick, 2014)'
_diffrn_ambient_temperature 150.01
_diffrn_measured_fraction_theta_full 0.999
_diffrn_measured_fraction_theta_max 0.998
_diffrn_measurement_device_type 'Bruker APEX-II CCD'
_diffrn_measurement_method '\f and \w scans'
_diffrn_radiation_type MoK\a
_diffrn_radiation_wavelength 0.71073
_diffrn_reflns_av_R_equivalents 0.0428
_diffrn_reflns_av_unetI/netI 0.0192
_diffrn_reflns_Laue_measured_fraction_full 0.999
_diffrn_reflns_Laue_measured_fraction_max 0.998
_diffrn_reflns_limit_h_max 11
_diffrn_reflns_limit_h_min -11
_diffrn_reflns_limit_k_max 21
_diffrn_reflns_limit_k_min -21
_diffrn_reflns_limit_l_max 23
_diffrn_reflns_limit_l_min -23
_diffrn_reflns_number 56749
_diffrn_reflns_point_group_measured_fraction_full 0.999
_diffrn_reflns_point_group_measured_fraction_max 0.998
_diffrn_reflns_theta_full 25.242
_diffrn_reflns_theta_max 31.587
_diffrn_reflns_theta_min 2.876
_diffrn_standards_number 0
_exptl_absorpt_coefficient_mu 1.457
_exptl_absorpt_correction_T_max 0.7462
_exptl_absorpt_correction_T_min 0.6405
_exptl_absorpt_correction_type multi-scan
_exptl_absorpt_process_details
'SADABS-2016/2 (Bruker,2016/2) was used for absorption correction. wR2(int) was 0.0543 before and 0.0431 after correction. The Ratio of minimum to maximum transmission is 0.8583. The \l/2 correction factor is Not present.'
_exptl_crystal_colour YELLOW
_exptl_crystal_density_diffrn 1.760
_exptl_crystal_description ROD
_exptl_crystal_F_000 992
_exptl_crystal_size_max 0.32
_exptl_crystal_size_mid 0.26
_exptl_crystal_size_min 0.12
_refine_diff_density_max 0.428
_refine_diff_density_min -0.286
_refine_diff_density_rms 0.063
_refine_ls_extinction_method none
_refine_ls_goodness_of_fit_ref 1.025
_refine_ls_hydrogen_treatment constr
_refine_ls_matrix_type full
_refine_ls_number_parameters 244
_refine_ls_number_reflns 6321
_refine_ls_number_restraints 0
_refine_ls_restrained_S_all 1.025
_refine_ls_R_factor_all 0.0269
_refine_ls_R_factor_gt 0.0189
_refine_ls_shift/su_max 0.001
_refine_ls_shift/su_mean 0.000
_refine_ls_structure_factor_coef Fsqd
_refine_ls_weighting_details 'w=1/[\s^2^(Fo^2^)+(0.0222P)^2^+0.5910P] where P=(Fo^2^+2Fc^2^)/3'
_refine_ls_weighting_scheme calc
_refine_ls_wR_factor_gt 0.0435
_refine_ls_wR_factor_ref 0.0456
_reflns_Friedel_coverage 0.000
_reflns_number_gt 5451
_reflns_number_total 6321
_reflns_threshold_expression 'I > 2\s(I)'
_cod_data_source_file d0ce01194k2.cif
_cod_data_source_block mo_Complex_7
_cod_depositor_comments 'Adding full bibliography for 7241758--7241763.cif.'
_cod_database_code 7241760
_shelx_shelxl_version_number 2017/1
_shelx_space_group_comment
;
The symmetry employed for this shelxl refinement is uniquely defined
by the following loop, which should always be used as a source of
symmetry information in preference to the above space-group names.
They are only intended as comments.
;
_shelx_estimated_absorpt_t_max 0.845
_shelx_estimated_absorpt_t_min 0.653
_olex2_refinement_description
;
1. Fixed Uiso
 At 1.2 times of:
  All C(H) groups, All N(H) groups
2.a Aromatic/amide H refined with riding coordinates:
 C2(H2), C3(H3), C4(H4), C5(H5), C9(H9), C00O(H00O), C10(H10), C11(H11),
 N14(H14), N17(H17), C19(H19), C20(H20), C21(H21), C22(H22), C23(H23)
;
_olex2_submission_special_instructions 'No special instructions were received'

loop_
_space_group_symop_operation_xyz
'x, y, z'
'-x+1/2, y+1/2, -z+1/2'
'-x, -y, -z'
'x-1/2, -y-1/2, z-1/2'

loop_
_atom_site_label
_atom_site_type_symbol
_atom_site_fract_x
_atom_site_fract_y
_atom_site_fract_z
_atom_site_U_iso_or_equiv
_atom_site_adp_type
_atom_site_occupancy
_atom_site_site_symmetry_order
_atom_site_calc_flag
_atom_site_refinement_flags_posn
_atom_site_refinement_flags_adp
_atom_site_refinement_flags_occupancy
_atom_site_disorder_assembly
_atom_site_disorder_group
Cd01 Cd 0.43612(2) 0.72577(2) 0.52334(2) 0.01733(3) Uani 1 1 d . . . . .
Cl1 Cl 0.27080(5) 0.85266(3) 0.56630(2) 0.03006(7) Uani 1 1 d . . . . .
N1 N 0.54256(14) 0.78927(7) 0.40128(7) 0.01879(19) Uani 1 1 d . . . . .
Cl2 Cl 0.68266(4) 0.69726(2) 0.61625(2) 0.02235(6) Uani 1 1 d . . . . .
C2 C 0.61540(17) 0.87176(9) 0.40227(9) 0.0230(2) Uani 1 1 d . . . . .
H2 H 0.594869 0.912719 0.446698 0.028 Uiso 1 1 calc R . . . .
C3 C 0.71964(17) 0.90003(9) 0.34119(9) 0.0246(3) Uani 1 1 d . . . . .
H3 H 0.767595 0.959460 0.342960 0.030 Uiso 1 1 calc R . . . .
C4 C 0.75159(16) 0.83912(9) 0.27771(9) 0.0226(2) Uani 1 1 d . . . . .
H4 H 0.824646 0.855725 0.235844 0.027 Uiso 1 1 calc R . . . .
C5 C 0.67622(14) 0.75358(9) 0.27556(8) 0.0176(2) Uani 1 1 d . . . . .
H5 H 0.697077 0.711183 0.232306 0.021 Uiso 1 1 calc R . . . .
C6 C 0.56948(14) 0.73076(8) 0.33777(7) 0.01479(19) Uani 1 1 d . . . . .
C8 C 0.44309(14) 0.58678(8) 0.26284(7) 0.0149(2) Uani 1 1 d . . . . .
C7 C 0.48236(13) 0.64088(8) 0.34011(7) 0.01397(19) Uani 1 1 d . . . . .
C9 C 0.42620(15) 0.62719(9) 0.18395(8) 0.0187(2) Uani 1 1 d . . . . .
H9 H 0.449935 0.690401 0.176939 0.022 Uiso 1 1 calc R . . . .
C00O C 0.35786(18) 0.44717(10) 0.20831(9) 0.0255(3) Uani 1 1 d . . . . .
H00O H 0.332908 0.384357 0.216872 0.031 Uiso 1 1 calc R . . . .
C10 C 0.37423(17) 0.57379(11) 0.11579(8) 0.0252(3) Uani 1 1 d . . . . .
H10 H 0.362501 0.600023 0.061390 0.030 Uiso 1 1 calc R . . . .
C11 C 0.33951(18) 0.48186(11) 0.12759(9) 0.0273(3) Uani 1 1 d . . . . .
H11 H 0.304228 0.443796 0.081807 0.033 Uiso 1 1 calc R . . . .
N12 N 0.40870(14) 0.49733(8) 0.27457(7) 0.0202(2) Uani 1 1 d . . . . .
N13 N 0.43440(12) 0.61920(7) 0.41394(6) 0.01477(17) Uani 1 1 d . . . . .
N14 N 0.35377(12) 0.54036(7) 0.42788(6) 0.01595(18) Uani 1 1 d . . . . .
H14 H 0.348327 0.495906 0.390619 0.019 Uiso 1 1 calc R . . . .
C15 C 0.27976(14) 0.53256(8) 0.50369(7) 0.0150(2) Uani 1 1 d . . . . .
O16 O 0.28728(11) 0.59424(6) 0.55698(6) 0.01834(16) Uani 1 1 d . . . . .
N17 N 0.20120(13) 0.45193(7) 0.51029(7) 0.01726(18) Uani 1 1 d . . . . .
H17 H 0.206127 0.415333 0.466739 0.021 Uiso 1 1 calc R . . . .
C18 C 0.11214(14) 0.41733(8) 0.57659(8) 0.0160(2) Uani 1 1 d . . . . .
C19 C 0.03315(15) 0.33327(9) 0.56145(8) 0.0198(2) Uani 1 1 d . . . . .
H19 H 0.038932 0.304082 0.508573 0.024 Uiso 1 1 calc R . . . .
C20 C -0.05386(16) 0.29259(10) 0.62407(10) 0.0243(3) Uani 1 1 d . . . . .
H20 H -0.107603 0.235511 0.613787 0.029 Uiso 1 1 calc R . . . .
C21 C -0.06280(16) 0.33463(10) 0.70131(9) 0.0255(3) Uani 1 1 d . . . . .
H21 H -0.120763 0.306107 0.744284 0.031 Uiso 1 1 calc R . . . .
C22 C 0.01329(17) 0.41845(11) 0.71543(9) 0.0253(3) Uani 1 1 d . . . . .
H22 H 0.005224 0.447851 0.768060 0.030 Uiso 1 1 calc R . . . .
C23 C 0.10177(16) 0.46062(10) 0.65365(8) 0.0220(2) Uani 1 1 d . . . . .
H23 H 0.154150 0.518053 0.664081 0.026 Uiso 1 1 calc R . . . .

loop_
_atom_site_aniso_label
_atom_site_aniso_U_11
_atom_site_aniso_U_22
_atom_site_aniso_U_33
_atom_site_aniso_U_23
_atom_site_aniso_U_13
_atom_site_aniso_U_12
Cd01 0.02330(4) 0.01554(4) 0.01351(4) -0.00170(3) 0.00414(3) -0.00022(3)
Cl1 0.04314(18) 0.02717(16) 0.02082(15) 0.00099(12) 0.01012(13) 0.01490(14)
N1 0.0248(5) 0.0163(5) 0.0157(5) -0.0007(4) 0.0039(4) -0.0006(4)
Cl2 0.02647(14) 0.01969(13) 0.02059(14) -0.00541(11) -0.00146(11) 0.00032(10)
C2 0.0307(6) 0.0172(5) 0.0211(6) -0.0017(5) 0.0023(5) -0.0026(5)
C3 0.0295(6) 0.0182(6) 0.0261(7) 0.0029(5) 0.0021(5) -0.0053(5)
C4 0.0220(5) 0.0228(6) 0.0232(6) 0.0053(5) 0.0042(5) -0.0036(5)
C5 0.0178(5) 0.0189(5) 0.0162(5) 0.0020(4) 0.0031(4) -0.0002(4)
C6 0.0163(4) 0.0145(5) 0.0136(5) 0.0018(4) 0.0012(4) 0.0010(4)
C8 0.0149(4) 0.0168(5) 0.0131(5) -0.0010(4) 0.0023(4) 0.0020(4)
C7 0.0145(4) 0.0148(5) 0.0127(5) 0.0004(4) 0.0016(4) 0.0008(4)
C9 0.0203(5) 0.0211(5) 0.0147(5) 0.0018(4) 0.0003(4) 0.0015(4)
C00O 0.0355(7) 0.0202(6) 0.0209(6) -0.0058(5) 0.0029(5) -0.0004(5)
C10 0.0285(6) 0.0330(7) 0.0137(6) -0.0005(5) -0.0022(5) 0.0004(5)
C11 0.0333(7) 0.0293(7) 0.0190(6) -0.0085(5) 0.0005(5) -0.0005(5)
N12 0.0279(5) 0.0166(5) 0.0165(5) -0.0021(4) 0.0036(4) 0.0005(4)
N13 0.0162(4) 0.0146(4) 0.0137(4) 0.0011(3) 0.0022(3) -0.0004(3)
N14 0.0219(4) 0.0141(4) 0.0123(4) 0.0003(3) 0.0041(3) -0.0031(4)
C15 0.0157(4) 0.0165(5) 0.0128(5) 0.0019(4) 0.0020(4) 0.0008(4)
O16 0.0235(4) 0.0174(4) 0.0144(4) -0.0019(3) 0.0043(3) -0.0036(3)
N17 0.0223(4) 0.0156(4) 0.0144(4) -0.0006(4) 0.0056(4) -0.0028(4)
C18 0.0152(5) 0.0172(5) 0.0158(5) 0.0040(4) 0.0024(4) 0.0005(4)
C19 0.0197(5) 0.0180(5) 0.0218(6) 0.0034(4) 0.0020(4) -0.0013(4)
C20 0.0192(5) 0.0227(6) 0.0311(7) 0.0105(5) 0.0025(5) -0.0023(4)
C21 0.0190(5) 0.0313(7) 0.0270(7) 0.0137(6) 0.0076(5) 0.0033(5)
C22 0.0268(6) 0.0322(7) 0.0175(6) 0.0055(5) 0.0080(5) 0.0028(5)
C23 0.0251(6) 0.0239(6) 0.0176(6) 0.0003(5) 0.0061(5) -0.0019(5)

loop_
_atom_type_symbol
_atom_type_description
_atom_type_scat_dispersion_real
_atom_type_scat_dispersion_imag
_atom_type_scat_source
C C 0.0033 0.0016 'International Tables Vol C Tables 4.2.6.8 and 6.1.1.4'
H H 0.0000 0.0000 'International Tables Vol C Tables 4.2.6.8 and 6.1.1.4'
Cd Cd -0.8075 1.2024 'International Tables Vol C Tables 4.2.6.8 and 6.1.1.4'
Cl Cl 0.1484 0.1585 'International Tables Vol C Tables 4.2.6.8 and 6.1.1.4'
N N 0.0061 0.0033 'International Tables Vol C Tables 4.2.6.8 and 6.1.1.4'
O O 0.0106 0.0060 'International Tables Vol C Tables 4.2.6.8 and 6.1.1.4'

loop_
_geom_angle_atom_site_label_1
_geom_angle_atom_site_label_2
_geom_angle_atom_site_label_3
_geom_angle
_geom_angle_site_symmetry_1
_geom_angle_site_symmetry_3
_geom_angle_publ_flag
Cl1 Cd01 Cl2 113.886(13) . . ?
N1 Cd01 Cl1 99.74(3) . . ?
N1 Cd01 Cl2 104.02(3) . . ?
N13 Cd01 Cl1 138.06(3) . . ?
N13 Cd01 N1 68.33(4) . . ?
N13 Cd01 Cl2 108.04(3) . . ?
N13 Cd01 O16 69.29(3) . . ?
O16 Cd01 Cl1 105.14(2) . . ?
O16 Cd01 N1 136.52(3) . . ?
O16 Cd01 Cl2 97.75(2) . . ?
C2 N1 Cd01 121.51(9) . . ?
C2 N1 C6 119.04(11) . . ?
C6 N1 Cd01 116.96(8) . . ?
N1 C2 H2 118.5 . . ?
N1 C2 C3 122.91(13) . . ?
C3 C2 H2 118.5 . . ?
C2 C3 H3 120.9 . . ?
C4 C3 C2 118.10(12) . . ?
C4 C3 H3 120.9 . . ?
C3 C4 H4 120.2 . . ?
C3 C4 C5 119.63(12) . . ?
C5 C4 H4 120.2 . . ?
C4 C5 H5 120.4 . . ?
C4 C5 C6 119.12(12) . . ?
C6 C5 H5 120.4 . . ?
N1 C6 C5 121.13(11) . . ?
N1 C6 C7 116.04(10) . . ?
C5 C6 C7 122.80(11) . . ?
C9 C8 C7 122.29(11) . . ?
N12 C8 C7 115.75(11) . . ?
N12 C8 C9 121.64(11) . . ?
C8 C7 C6 121.75(10) . . ?
N13 C7 C6 113.73(10) . . ?
N13 C7 C8 124.32(11) . . ?
C8 C9 H9 120.5 . . ?
C10 C9 C8 118.99(12) . . ?
C10 C9 H9 120.5 . . ?
C11 C00O H00O 118.3 . . ?
N12 C00O H00O 118.3 . . ?
N12 C00O C11 123.46(13) . . ?
C9 C10 H10 120.3 . . ?
C11 C10 C9 119.48(13) . . ?
C11 C10 H10 120.3 . . ?
C00O C11 H11 121.0 . . ?
C10 C11 C00O 117.91(13) . . ?
C10 C11 H11 121.0 . . ?
C00O N12 C8 118.51(12) . . ?
C7 N13 Cd01 121.78(8) . . ?
C7 N13 N14 121.97(10) . . ?
N14 N13 Cd01 115.22(7) . . ?
N13 N14 H14 121.6 . . ?
N13 N14 C15 116.89(10) . . ?
C15 N14 H14 121.6 . . ?
O16 C15 N14 122.32(11) . . ?
O16 C15 N17 125.93(11) . . ?
N17 C15 N14 111.75(10) . . ?
C15 O16 Cd01 116.28(7) . . ?
C15 N17 H17 115.2 . . ?
C15 N17 C18 129.60(11) . . ?
C18 N17 H17 115.2 . . ?
C19 C18 N17 115.66(11) . . ?
C23 C18 N17 124.23(11) . . ?
C23 C18 C19 120.10(11) . . ?
C18 C19 H19 120.1 . . ?
C20 C19 C18 119.73(13) . . ?
C20 C19 H19 120.1 . . ?
C19 C20 H20 119.7 . . ?
C21 C20 C19 120.51(13) . . ?
C21 C20 H20 119.7 . . ?
C20 C21 H21 120.3 . . ?
C22 C21 C20 119.48(12) . . ?
C22 C21 H21 120.3 . . ?
C21 C22 H22 119.4 . . ?
C21 C22 C23 121.12(13) . . ?
C23 C22 H22 119.4 . . ?
C18 C23 C22 119.05(13) . . ?
C18 C23 H23 120.5 . . ?
C22 C23 H23 120.5 . . ?

loop_
_geom_bond_atom_site_label_1
_geom_bond_atom_site_label_2
_geom_bond_distance
_geom_bond_site_symmetry_2
_geom_bond_publ_flag
Cd01 Cl1 2.4085(3) . ?
Cd01 N1 2.3668(11) . ?
Cd01 Cl2 2.4589(4) . ?
Cd01 N13 2.3396(10) . ?
Cd01 O16 2.3457(9) . ?
N1 C2 1.3404(16) . ?
N1 C6 1.3535(15) . ?
C2 H2 0.9500 . ?
C2 C3 1.3898(18) . ?
C3 H3 0.9500 . ?
C3 C4 1.384(2) . ?
C4 H4 0.9500 . ?
C4 C5 1.3892(17) . ?
C5 H5 0.9500 . ?
C5 C6 1.3953(15) . ?
C6 C7 1.4910(16) . ?
C8 C7 1.4853(16) . ?
C8 C9 1.3920(16) . ?
C8 N12 1.3497(16) . ?
C7 N13 1.3025(14) . ?
C9 H9 0.9500 . ?
C9 C10 1.3858(18) . ?
C00O H00O 0.9500 . ?
C00O C11 1.386(2) . ?
C00O N12 1.3337(17) . ?
C10 H10 0.9500 . ?
C10 C11 1.385(2) . ?
C11 H11 0.9500 . ?
N13 N14 1.3478(13) . ?
N14 H14 0.8800 . ?
N14 C15 1.3872(14) . ?
C15 O16 1.2383(14) . ?
C15 N17 1.3449(15) . ?
N17 H17 0.8800 . ?
N17 C18 1.4095(15) . ?
C18 C19 1.3984(17) . ?
C18 C23 1.3912(18) . ?
C19 H19 0.9500 . ?
C19 C20 1.3901(17) . ?
C20 H20 0.9500 . ?
C20 C21 1.384(2) . ?
C21 H21 0.9500 . ?
C21 C22 1.383(2) . ?
C22 H22 0.9500 . ?
C22 C23 1.3960(17) . ?
C23 H23 0.9500 . ?
